data_2010477
loop_
_publ_author_name
'Banks, R. E.'
'Jondi, W. J.'
'Pritchard, R. G.'
'Tipping, A. E.'

_publ_section_title
;
 Benzophenone O-4-(2,3,5,6-Tetrafluoro)pyridyloxime, Formed by
 4-Substitution of Pentafluoropyridine by Benzophenone Oximate
;
_journal_coden_ASTM ACSCEE
_journal_issue 2
_journal_name_full
;
 Acta Crystallographica, Section C: Crystal Structure Communications
;
_journal_page_first 291
_journal_page_last 293
_journal_paper_doi 10.1107/s0108270194009121
_journal_volume 51
_journal_year 1995
_chemical_formula_moiety ' C18 H10 F4 N2 O1 '
_chemical_formula_structural ' C18 H10 F4 N2 O1 '
_chemical_formula_sum 'C18 H10 F4 N2 O'
_chemical_formula_weight 346.28
_chemical_melting_point 326.0(10)
_chemical_name_systematic
;
 4-(Diphenylmethylimino-oxy)tetrafluoropyridine
;
_space_group_IT_number 2
_symmetry_cell_setting triclinic
_symmetry_space_group_name_Hall '-P 1'
_symmetry_space_group_name_H-M 'P -1'
_cell_angle_alpha 73.420(10)
_cell_angle_beta 76.34(3)
_cell_angle_gamma 84.92(2)
_cell_formula_units_Z 4
_cell_length_a 5.603(2)
_cell_length_b 23.641(4)
_cell_length_c 12.643(2)
_cell_measurement_reflns_used 25
_cell_measurement_temperature 286
_cell_measurement_theta_max 12.78
_cell_measurement_theta_min 9.53
_cell_volume 1559.0(10)
_computing_cell_refinement 'MSC/AFC Diffractometer Control Software'
_computing_data_collection
; MSC/AFC Diffractometer Control Software
(Molecular Structure Corporation, 1988)
;
_computing_data_reduction 'TEXSAN PROCESS (Molecular Structure Corporation, 1985)'
_computing_molecular_graphics 'ORTEPII (Johnson, 1976)'
_computing_publication_material
;TEXSAN FINISH (Molecular Structure Corporation, 1985).
Literature survey: CSSR (1984)
;
_computing_structure_refinement 'TEXSAN LS (Molecular Structure Corporation, 1985)'
_computing_structure_solution 'SHELXS86 (Sheldrick, 1985)'
_diffrn_ambient_temperature 296
_diffrn_measurement_device 'Enraf-Nonius CAD-4'
_diffrn_measurement_method \w/2\q
_diffrn_radiation_monochromator graphite
_diffrn_radiation_source 'X-ray tube'
_diffrn_radiation_type MoK\a
_diffrn_radiation_wavelength 0.71069
_diffrn_reflns_av_R_equivalents 0.0167
_diffrn_reflns_limit_h_max 6
_diffrn_reflns_limit_h_min 0
_diffrn_reflns_limit_k_max 25
_diffrn_reflns_limit_k_min -25
_diffrn_reflns_limit_l_max 13
_diffrn_reflns_limit_l_min -13
_diffrn_reflns_number 4950
_diffrn_reflns_theta_max 24.0
_diffrn_reflns_theta_min 2
_diffrn_standards_decay_% 'not significant'
_diffrn_standards_interval_count 200
_diffrn_standards_number 3
_exptl_absorpt_coefficient_mu 0.1194
_exptl_absorpt_correction_type none
_exptl_crystal_colour colourless
_exptl_crystal_density_diffrn 1.475
_exptl_crystal_description plate
_exptl_crystal_F_000 704.00
_exptl_crystal_size_max 0.40
_exptl_crystal_size_mid 0.40
_exptl_crystal_size_min 0.15
_refine_diff_density_max 0.22
_refine_diff_density_min -0.167
_refine_ls_goodness_of_fit_obs 2.320
_refine_ls_hydrogen_treatment refall
_refine_ls_matrix_type full
_refine_ls_number_parameters 531
_refine_ls_number_reflns 2663
_refine_ls_number_restraints 0
_refine_ls_R_factor_obs 0.037
_refine_ls_shift/esd_max 0.008
_refine_ls_structure_factor_coef F
_refine_ls_weighting_scheme 'sigma; w = 1/[\s^2^(F) + 0.00023F^2^]'
_refine_ls_wR_factor_obs 0.025
_reflns_number_observed 2663
_reflns_number_total 4848
_reflns_observed_criterion I>3\s(I)
_cod_data_source_file li1121.cif
_cod_data_source_block U126W
_cod_depositor_comments
;
The following automatic conversions were performed:

'_chemical_melting_point' value '325-327 K' was changed to
'326.0(10)' - the average value was taken and precision was
estimated.

Automatic conversion script
Id: cif_fix_values 1646 2011-03-28 12:23:43Z adriana 
;
_cod_original_formula_sum 'C18 H10 F4 N2 O1'
_cod_database_code 2010477

loop_
_symmetry_equiv_pos_as_xyz
x,y,z
-x,-y,-z

loop_
_atom_site_aniso_label
_atom_site_aniso_U_11
_atom_site_aniso_U_22
_atom_site_aniso_U_33
_atom_site_aniso_U_12
_atom_site_aniso_U_13
_atom_site_aniso_U_23
F2 0.0750(10) 0.094(2) 0.090(2) 0.0190(10) -0.0240(10) -0.0230(10)
F3 0.099(2) 0.091(2) 0.123(2) 0.0120(10) -0.0670(10) 0.0000(10)
F5 0.115(2) 0.124(2) 0.0720(10) -0.0100(10) 0.0020(10) -0.0140(10)
F6 0.0700(10) 0.096(2) 0.0880(10) 0.0150(10) -0.0190(10) -0.0140(10)
O7 0.083(2) 0.070(2) 0.058(2) 0.0220(10) -0.0320(10) -0.0160(10)
N4 0.091(3) 0.076(2) 0.071(2) -0.010(2) -0.034(2) -0.001(2)
N8 0.079(2) 0.056(2) 0.065(2) 0.0140(10) -0.031(2) -0.014(2)
C1 0.066(2) 0.053(2) 0.061(2) 0.000(2) -0.031(2) -0.012(2)
C2 0.063(3) 0.061(2) 0.065(3) 0.000(2) -0.022(2) -0.013(2)
C3 0.073(3) 0.065(3) 0.089(3) -0.001(2) -0.046(3) -0.004(2)
C5 0.081(3) 0.077(3) 0.065(3) -0.014(2) -0.011(2) -0.013(2)
C6 0.062(3) 0.063(3) 0.067(3) 0.003(2) -0.022(2) -0.011(2)
C9 0.056(2) 0.047(2) 0.054(2) -0.004(2) -0.019(2) -0.009(2)
C10 0.051(2) 0.050(2) 0.047(2) 0.003(2) -0.019(2) -0.006(2)
C11 0.061(3) 0.086(3) 0.074(3) -0.002(2) -0.020(2) -0.022(2)
C12 0.061(3) 0.103(4) 0.069(3) 0.015(3) -0.012(3) -0.012(3)
C13 0.099(4) 0.075(3) 0.056(3) 0.039(3) -0.026(3) -0.016(2)
C14 0.094(4) 0.056(3) 0.083(3) 0.004(3) -0.033(3) -0.020(2)
C15 0.061(3) 0.054(3) 0.065(3) 0.005(2) -0.015(2) -0.015(2)
C16 0.065(2) 0.048(2) 0.055(2) 0.005(2) -0.020(2) -0.010(2)
C17 0.097(3) 0.083(3) 0.058(3) 0.027(2) -0.015(2) -0.016(2)
C18 0.093(3) 0.089(3) 0.078(3) 0.035(3) -0.012(3) -0.024(3)
C19 0.089(3) 0.061(3) 0.089(3) 0.024(2) -0.036(3) -0.018(2)
C20 0.089(3) 0.062(3) 0.074(3) 0.017(2) -0.021(2) -0.003(2)
C21 0.070(3) 0.064(3) 0.064(3) 0.014(2) -0.013(2) -0.006(2)
F32 0.0800(10) 0.116(2) 0.0710(10) 0.0220(10) -0.0210(10) -0.0050(10)
F33 0.135(2) 0.139(2) 0.0710(10) -0.0340(10) -0.0420(10) -0.0190(10)
F35 0.108(2) 0.079(2) 0.090(2) 0.0210(10) 0.0110(10) -0.0320(10)
F36 0.0730(10) 0.0880(10) 0.0730(10) 0.0220(10) -0.0220(10) -0.0260(10)
O37 0.095(2) 0.061(2) 0.0390(10) 0.0240(10) -0.0080(10) -0.0150(10)
N34 0.100(3) 0.072(2) 0.053(2) -0.013(2) -0.003(2) -0.021(2)
N38 0.080(2) 0.056(2) 0.038(2) 0.0150(10) -0.0120(10) -0.0100(10)
C31 0.062(2) 0.055(2) 0.038(2) 0.001(2) -0.005(2) -0.009(2)
C32 0.065(2) 0.072(3) 0.044(2) 0.002(2) -0.004(2) -0.009(2)
C33 0.087(3) 0.087(3) 0.047(2) -0.027(2) -0.017(2) -0.004(2)
C35 0.074(3) 0.051(2) 0.066(3) 0.005(2) 0.006(2) -0.017(2)
C36 0.059(2) 0.059(2) 0.050(2) 0.005(2) -0.006(2) -0.018(2)
C39 0.054(2) 0.048(2) 0.044(2) 0.003(2) -0.008(2) -0.016(2)
C40 0.053(2) 0.046(2) 0.042(2) 0.004(2) -0.004(2) -0.012(2)
C41 0.066(3) 0.067(3) 0.062(2) 0.006(2) -0.014(2) -0.019(2)
C42 0.065(3) 0.082(3) 0.075(3) 0.017(2) -0.015(2) -0.005(2)
C43 0.078(3) 0.061(3) 0.086(3) 0.025(3) 0.007(2) -0.002(3)
C44 0.087(3) 0.059(3) 0.081(3) 0.010(2) 0.002(2) -0.023(2)
C45 0.063(2) 0.055(3) 0.060(2) 0.006(2) -0.007(2) -0.018(2)
C46 0.059(2) 0.047(2) 0.042(2) 0.008(2) -0.015(2) -0.015(2)
C47 0.064(3) 0.068(3) 0.059(3) 0.006(2) -0.016(2) -0.011(2)
C48 0.080(3) 0.070(3) 0.076(3) 0.014(2) -0.033(3) -0.010(2)
C49 0.111(4) 0.071(3) 0.054(3) 0.006(3) -0.034(3) -0.004(2)
C50 0.092(3) 0.070(3) 0.044(2) 0.003(2) -0.005(2) -0.014(2)
C51 0.070(3) 0.059(2) 0.048(2) 0.013(2) -0.009(2) -0.016(2)

loop_
_atom_site_label
_atom_site_fract_x
_atom_site_fract_y
_atom_site_fract_z
_atom_site_U_iso_or_equiv
F2 0.2899(3) 0.19669(8) 1.0084(2) 0.087(2)
F3 0.2833(4) 0.25008(8) 0.7912(2) 0.104(2)
F5 1.0279(4) 0.17466(9) 0.6702(2) 0.110(2)
F6 1.0826(3) 0.12219(8) 0.8769(2) 0.088(2)
O7 0.6769(4) 0.13532(9) 1.0662(2) 0.069(2)
N4 0.6561(7) 0.21230(10) 0.7301(3) 0.080(3)
N8 0.8423(4) 0.08500(10) 1.0892(2) 0.065(2)
C1 0.6846(6) 0.15690(10) 0.9535(3) 0.058(3)
C2 0.4821(6) 0.19060(10) 0.9259(3) 0.063(3)
C3 0.4812(7) 0.2171(2) 0.8152(4) 0.074(3)
C5 0.8440(7) 0.1800(2) 0.7567(3) 0.076(3)
C6 0.8729(6) 0.15200(10) 0.8639(3) 0.064(3)
C9 0.8735(5) 0.07590(10) 1.1898(3) 0.052(2)
C10 0.7611(6) 0.11020(10) 1.2716(2) 0.050(3)
C11 0.5241(7) 0.1002(2) 1.3363(3) 0.073(3)
C12 0.4335(8) 0.1307(2) 1.4161(3) 0.082(4)
C13 0.5729(10) 0.1703(2) 1.4322(3) 0.078(4)
C14 0.8056(9) 0.1802(2) 1.3688(3) 0.075(4)
C15 0.9004(7) 0.1498(2) 1.2893(3) 0.060(3)
C16 1.0497(6) 0.02690(10) 1.2235(3) 0.056(3)
C17 1.2468(7) 0.0140(2) 1.1452(3) 0.082(3)
C18 1.4168(8) -0.0295(2) 1.1788(4) 0.090(4)
C19 1.3894(8) -0.0601(2) 1.2897(4) 0.079(4)
C20 1.1950(7) -0.0480(2) 1.3687(4) 0.079(3)
C21 1.0264(7) -0.0039(2) 1.3351(3) 0.070(3)
H11 0.430(5) 0.0730(10) 1.320(2) 0.080(10)
H12 0.276(6) 0.1210(10) 1.462(3) 0.12(2)
H13 0.512(5) 0.1910(10) 1.489(3) 0.090(10)
H14 0.912(5) 0.2070(10) 1.378(2) 0.055(10)
H15 1.061(5) 0.1570(10) 1.245(2) 0.060(10)
H17 1.267(5) 0.0360(10) 1.069(3) 0.090(10)
H18 1.565(6) -0.0360(10) 1.121(3) 0.110(10)
H19 1.505(5) -0.0880(10) 1.313(2) 0.070(10)
H20 1.165(5) -0.0720(10) 1.451(3) 0.110(10)
H21 0.891(5) 0.0040(10) 1.390(2) 0.059(9)
F32 0.3508(3) 0.42862(9) 0.4752(2) 0.094(2)
F33 0.4843(4) 0.37205(9) 0.3132(2) 0.112(2)
F35 1.1203(4) 0.28096(8) 0.4574(2) 0.097(2)
F36 1.0195(3) 0.33188(7) 0.6262(2) 0.078(2)
O37 0.5954(4) 0.40995(9) 0.6401(2) 0.068(2)
N34 0.8009(7) 0.32670(10) 0.3856(2) 0.076(3)
N38 0.6031(4) 0.36876(10) 0.7495(2) 0.060(2)
C31 0.6736(5) 0.38110(10) 0.5591(3) 0.053(2)
C32 0.5460(6) 0.3913(2) 0.4750(3) 0.063(3)
C33 0.6156(8) 0.3632(2) 0.3932(3) 0.075(3)
C35 0.9252(7) 0.31760(10) 0.4643(3) 0.067(3)
C36 0.8748(6) 0.34330(10) 0.5523(3) 0.057(3)
C39 0.4699(5) 0.38850(10) 0.8291(2) 0.049(2)
C40 0.3078(5) 0.44200(10) 0.8157(2) 0.049(2)
C41 0.1326(6) 0.4503(2) 0.7518(3) 0.065(3)
C42 -0.0251(7) 0.4993(2) 0.7449(3) 0.079(3)
C43 -0.0032(8) 0.5393(2) 0.8013(4) 0.085(4)
C44 0.1699(8) 0.5323(2) 0.8634(4) 0.079(3)
C45 0.3253(6) 0.4831(2) 0.8720(3) 0.060(3)
C46 0.4798(5) 0.35100(10) 0.9435(2) 0.049(2)
C47 0.6893(7) 0.3173(2) 0.9641(3) 0.065(3)
C48 0.6936(8) 0.2813(2) 1.0700(3) 0.076(3)
C49 0.4898(9) 0.2776(2) 1.1563(3) 0.079(4)
C50 0.2832(8) 0.3103(2) 1.1379(3) 0.072(3)
C51 0.2778(6) 0.34720(10) 1.0323(3) 0.060(3)
H41 0.116(4) 0.4220(10) 0.716(2) 0.049(9)
H42 -0.142(5) 0.5000(10) 0.697(2) 0.090(10)
H43 -0.108(5) 0.5740(10) 0.794(2) 0.090(10)
H44 0.200(6) 0.560(2) 0.903(3) 0.110(10)
H45 0.454(5) 0.4780(10) 0.912(2) 0.059(10)
H47 0.830(5) 0.3210(10) 0.903(2) 0.064(10)
H48 0.843(5) 0.2580(10) 1.081(2) 0.100(10)
H49 0.490(5) 0.2540(10) 1.232(2) 0.090(10)
H50 0.137(5) 0.3070(10) 1.197(2) 0.080(10)
H51 0.133(4) 0.3700(10) 1.018(2) 0.053(9)

loop_
_atom_type_symbol
_atom_type_number_in_cell
_atom_type_oxidation_number
_atom_type_scat_dispersion_real
_atom_type_scat_dispersion_imag
_atom_type_scat_source
C 72 0 0.002 0.002 'International Tables'
H 40 0 0.000 0.000 'International Tables'
O 4 0 0.008 0.006 'International Tables'
N 8 0 0.004 0.003 'International Tables'
F 16 0 0.014 0.010 'International Tables'

loop_
_geom_angle_atom_site_label_1
_geom_angle_atom_site_label_2
_geom_angle_atom_site_label_3
_geom_angle_site_symmetry_1
_geom_angle_site_symmetry_2
_geom_angle_site_symmetry_3
_geom_angle
_geom_angle_publ_flag
N8 O7 C1 . . . 111.7(2) yes
C3 N4 C5 . . . 115.0(3) ?
O7 N8 C9 . . . 108.8(2) yes
O7 C1 C2 . . . 115.5(3) ?
O7 C1 C6 . . . 128.3(3) yes
C2 C1 C6 . . . 116.1(3) ?
F2 C2 C1 . . . 119.6(3) ?
F2 C2 C3 . . . 121.0(3) ?
C1 C2 C3 . . . 119.4(3) ?
F3 C3 N4 . . . 116.9(4) ?
F3 C3 C2 . . . 118.0(4) ?
N4 C3 C2 . . . 125.1(3) ?
F5 C5 N4 . . . 116.2(4) ?
F5 C5 C6 . . . 117.5(4) ?
N4 C5 C6 . . . 126.3(4) ?
F6 C6 C1 . . . 123.2(3) ?
F6 C6 C5 . . . 118.8(3) ?
C1 C6 C5 . . . 118.0(3) ?
N8 C9 C10 . . . 126.8(3) yes
N8 C9 C16 . . . 114.8(3) yes
C10 C9 C16 . . . 118.4(3) ?
C9 C10 C11 . . . 121.6(3) ?
C9 C10 C15 . . . 119.2(3) ?
C11 C10 C15 . . . 119.0(3) ?
C10 C11 C12 . . . 119.4(4) ?
C11 C12 C13 . . . 121.1(4) ?
C12 C13 C14 . . . 119.6(4) ?
C13 C14 C15 . . . 120.3(4) ?
C10 C15 C14 . . . 120.6(4) ?
C9 C16 C17 . . . 121.0(3) ?
C9 C16 C21 . . . 120.2(3) ?
C17 C16 C21 . . . 118.6(3) ?
C16 C17 C18 . . . 120.4(4) ?
C17 C18 C19 . . . 120.2(4) ?
C18 C19 C20 . . . 120.3(4) ?
C19 C20 C21 . . . 119.4(4) ?
C16 C21 C20 . . . 121.0(4) ?
N38 O37 C31 . . . 108.5(2) yes
C33 N34 C35 . . . 115.6(3) ?
O37 N38 C39 . . . 110.2(2) yes
O37 C31 C32 . . . 117.6(3) ?
O37 C31 C36 . . . 125.5(3) yes
C32 C31 C36 . . . 116.8(3) ?
F32 C32 C31 . . . 120.0(3) ?
F32 C32 C33 . . . 120.3(4) ?
C31 C32 C33 . . . 119.7(3) ?
F33 C33 N34 . . . 115.9(4) ?
F33 C33 C32 . . . 119.2(4) ?
N34 C33 C32 . . . 124.9(4) ?
F35 C35 N34 . . . 116.9(4) ?
F35 C35 C36 . . . 117.5(4) ?
N34 C35 C36 . . . 125.6(3) ?
F36 C36 C31 . . . 122.4(3) ?
F36 C36 C35 . . . 120.2(3) ?
C31 C36 C35 . . . 117.4(3) ?
N38 C39 C40 . . . 126.6(3) yes
N38 C39 C46 . . . 113.6(3) yes
C40 C39 C46 . . . 119.8(3) ?
C39 C40 C41 . . . 121.2(3) ?
C39 C40 C45 . . . 119.4(3) ?
C41 C40 C45 . . . 119.3(3) ?
C40 C41 C42 . . . 120.2(4) ?
C41 C42 C43 . . . 119.2(4) ?
C42 C43 C44 . . . 121.4(4) ?
C43 C44 C45 . . . 119.7(4) ?
C40 C45 C44 . . . 120.2(4) ?
C39 C46 C47 . . . 121.1(3) ?
C39 C46 C51 . . . 120.5(3) ?
C47 C46 C51 . . . 118.3(3) ?
C46 C47 C48 . . . 120.5(4) ?
C47 C48 C49 . . . 120.0(4) ?
C48 C49 C50 . . . 120.3(4) ?
C49 C50 C51 . . . 120.2(4) ?
C46 C51 C50 . . . 120.6(3) ?
C10 C11 H11 . . . 117(2) ?
C12 C11 H11 . . . 124(2) ?
C11 C12 H12 . . . 117(2) ?
C13 C12 H12 . . . 122(2) ?
C12 C13 H13 . . . 121(2) ?
C14 C13 H13 . . . 119(2) ?
C13 C14 H14 . . . 123(2) ?
C15 C14 H14 . . . 117(2) ?
C10 C15 H15 . . . 120(2) ?
C14 C15 H15 . . . 119(2) ?
C16 C17 H17 . . . 119(2) ?
C18 C17 H17 . . . 121(2) ?
C17 C18 H18 . . . 119(2) ?
C19 C18 H18 . . . 121(2) ?
C18 C19 H19 . . . 120(2) ?
C20 C19 H19 . . . 119(2) ?
C19 C20 H20 . . . 122(2) ?
C21 C20 H20 . . . 119(2) ?
C16 C21 H21 . . . 120(2) ?
C20 C21 H21 . . . 119(2) ?
C40 C41 H41 . . . 120(2) ?
C42 C41 H41 . . . 120(2) ?
C41 C42 H42 . . . 112(2) ?
C43 C42 H42 . . . 129(2) ?
C42 C43 H43 . . . 119(2) ?
C44 C43 H43 . . . 120(2) ?
C43 C44 H44 . . . 125(2) ?
C45 C44 H44 . . . 115(2) ?
C40 C45 H45 . . . 119(2) ?
C44 C45 H45 . . . 121(2) ?
C46 C47 H47 . . . 118(2) ?
C48 C47 H47 . . . 122(2) ?
C47 C48 H48 . . . 118(2) ?
C49 C48 H48 . . . 122(2) ?
C48 C49 H49 . . . 122(2) ?
C50 C49 H49 . . . 118(2) ?
C49 C50 H50 . . . 121(2) ?
C51 C50 H50 . . . 119(2) ?
C46 C51 H51 . . . 118.0(10) ?
C50 C51 H51 . . . 121.0(10) ?

loop_
_geom_bond_atom_site_label_1
_geom_bond_atom_site_label_2
_geom_bond_site_symmetry_1
_geom_bond_site_symmetry_2
_geom_bond_distance
_geom_bond_publ_flag
F2 C2 . . 1.340(3) ?
F3 C3 . . 1.342(4) ?
F5 C5 . . 1.341(4) ?
F6 C6 . . 1.335(3) ?
O7 N8 . . 1.446(3) yes
O7 C1 . . 1.361(3) yes
N4 C3 . . 1.297(4) ?
N4 C5 . . 1.297(4) ?
N8 C9 . . 1.278(3) yes
C1 C2 . . 1.383(4) ?
C1 C6 . . 1.378(4) ?
C2 C3 . . 1.362(4) ?
C5 C6 . . 1.369(4) ?
C9 C10 . . 1.486(4) yes
C9 C16 . . 1.487(4) yes
C10 C11 . . 1.386(4) ?
C10 C15 . . 1.367(4) ?
C11 C12 . . 1.381(5) ?
C12 C13 . . 1.356(5) ?
C13 C14 . . 1.361(5) ?
C14 C15 . . 1.379(5) ?
C16 C17 . . 1.374(4) ?
C16 C21 . . 1.372(4) ?
C17 C18 . . 1.383(5) ?
C18 C19 . . 1.361(5) ?
C19 C20 . . 1.364(5) ?
C20 C21 . . 1.385(4) ?
F32 C32 . . 1.343(3) ?
F33 C33 . . 1.347(4) ?
F35 C35 . . 1.336(3) ?
F36 C36 . . 1.334(3) ?
O37 N38 . . 1.454(3) yes
O37 C31 . . 1.356(3) yes
N34 C33 . . 1.294(4) ?
N34 C35 . . 1.304(4) ?
N38 C39 . . 1.281(3) yes
C31 C32 . . 1.372(4) ?
C31 C36 . . 1.378(4) ?
C32 C33 . . 1.349(4) ?
C35 C36 . . 1.375(4) ?
C39 C40 . . 1.483(4) yes
C39 C46 . . 1.476(4) yes
C40 C41 . . 1.380(4) ?
C40 C45 . . 1.379(4) ?
C41 C42 . . 1.389(5) ?
C42 C43 . . 1.366(5) ?
C43 C44 . . 1.357(5) ?
C44 C45 . . 1.385(4) ?
C46 C47 . . 1.394(4) ?
C46 C51 . . 1.382(4) ?
C47 C48 . . 1.371(4) ?
C48 C49 . . 1.370(5) ?
C49 C50 . . 1.363(5) ?
C50 C51 . . 1.376(4) ?
C11 H11 . . 0.96(3) ?
C12 H12 . . 0.94(3) ?
C13 H13 . . 0.95(3) ?
C14 H14 . . 0.95(2) ?
C15 H15 . . 0.94(2) ?
C17 H17 . . 0.94(3) ?
C18 H18 . . 1.00(3) ?
C19 H19 . . 0.92(3) ?
C20 H20 . . 1.01(3) ?
C21 H21 . . 0.94(2) ?
C41 H41 . . 0.92(2) ?
C42 H42 . . 0.98(3) ?
C43 H43 . . 0.95(3) ?
C44 H44 . . 0.98(3) ?
C45 H45 . . 0.95(2) ?
C47 H47 . . 0.96(2) ?
C48 H48 . . 0.97(3) ?
C49 H49 . . 0.97(3) ?
C50 H50 . . 0.96(3) ?
C51 H51 . . 0.96(2) ?
